data_7249423
loop_
_publ_author_name
'Gong, Yuan'
'Liu, Tao'
'Tian, Aixiang'
'Ying, Jun'
'Yang, Mengle'

_publ_section_title
;
 A series of polyoxometalate compounds: syntheses, characterization,
 electrochemical sensing and photocatalytic properties
;
_journal_issue 43
_journal_name_full CrystEngComm
_journal_page_first 6155
_journal_page_last 6160
_journal_paper_doi 10.1039/D4CE00897A
_journal_volume 26
_journal_year 2024
_chemical_formula_moiety 'Mo12 O40 Si, C52 H72 Co2 N16 O8, 4[H2O]'
_chemical_formula_sum 'C52 H80 Co2 Mo12 N16 O52 Si'
_chemical_formula_weight 3058.55
_space_group_crystal_system monoclinic
_space_group_IT_number 14
_space_group_name_Hall '-P 2yn'
_space_group_name_H-M_alt 'P 1 21/n 1'
_atom_sites_solution_hydrogens mixed
_atom_sites_solution_primary iterative
_audit_creation_date 2024-04-17
_audit_creation_method
;
Olex2 1.5
(compiled 2023.08.24 svn.re1ec1418 for OlexSys, GUI svn.r6817)
;
_audit_update_record
;
2024-04-17 deposited with the CCDC.	2024-10-02 downloaded from the CCDC.
;
_cell_angle_alpha 90
_cell_angle_beta 92.0090(10)
_cell_angle_gamma 90
_cell_formula_units_Z 2
_cell_length_a 12.5361(6)
_cell_length_b 15.4564(7)
_cell_length_c 23.5236(12)
_cell_measurement_reflns_used 8123
_cell_measurement_temperature 296.15
_cell_measurement_theta_max 25.50
_cell_measurement_theta_min 2.64
_cell_volume 4555.2(4)
_computing_cell_refinement 'SAINT V8.40B (?, 2016)'
_computing_data_reduction 'SAINT V8.40B (?, 2016)'
_computing_molecular_graphics 'Olex2 1.5 (Dolomanov et al., 2009)'
_computing_publication_material 'Olex2 1.5 (Dolomanov et al., 2009)'
_computing_structure_refinement 'SHELXL 2018/3 (Sheldrick, 2015)'
_computing_structure_solution 'olex2.solve 1.5 (Bourhis et al., 2015)'
_diffrn_ambient_temperature 296.15
_diffrn_measured_fraction_theta_full 0.995
_diffrn_measured_fraction_theta_max 0.995
_diffrn_measurement_device_type 'Bruker APEX-II CCD'
_diffrn_measurement_method '\f and \w scans'
_diffrn_radiation_monochromator graphite
_diffrn_radiation_type MoK\a
_diffrn_radiation_wavelength 0.71073
_diffrn_reflns_av_R_equivalents 0.1091
_diffrn_reflns_av_unetI/netI 0.0522
_diffrn_reflns_Laue_measured_fraction_full 0.995
_diffrn_reflns_Laue_measured_fraction_max 0.995
_diffrn_reflns_limit_h_max 14
_diffrn_reflns_limit_h_min -14
_diffrn_reflns_limit_k_max 18
_diffrn_reflns_limit_k_min -18
_diffrn_reflns_limit_l_max 27
_diffrn_reflns_limit_l_min -27
_diffrn_reflns_number 73378
_diffrn_reflns_point_group_measured_fraction_full 0.995
_diffrn_reflns_point_group_measured_fraction_max 0.995
_diffrn_reflns_theta_full 25.027
_diffrn_reflns_theta_max 25.027
_diffrn_reflns_theta_min 2.177
_diffrn_source_current 1.4
_diffrn_source_power 0.07
_diffrn_source_voltage 50.0
_diffrn_standards_number 0
_exptl_absorpt_coefficient_mu 2.063
_exptl_absorpt_correction_T_max 0.7457
_exptl_absorpt_correction_T_min 0.6423
_exptl_absorpt_correction_type none
_exptl_absorpt_process_details
;
SADABS-2016/2 (Bruker,2016/2) was used for absorption correction.
wR2(int) was 0.1014 before and 0.0722 after correction.
The Ratio of minimum to maximum transmission is 0.8613.
The \l/2 correction factor is Not present.
;
_exptl_crystal_density_diffrn 2.230
_exptl_crystal_description block
_exptl_crystal_F_000 2984
_refine_diff_density_max 0.695
_refine_diff_density_min -1.180
_refine_diff_density_rms 0.112
_refine_ls_extinction_method none
_refine_ls_goodness_of_fit_ref 1.046
_refine_ls_hydrogen_treatment constr
_refine_ls_matrix_type full
_refine_ls_number_parameters 693
_refine_ls_number_reflns 8010
_refine_ls_number_restraints 0
_refine_ls_restrained_S_all 1.046
_refine_ls_R_factor_all 0.0697
_refine_ls_R_factor_gt 0.0407
_refine_ls_shift/su_max 0.001
_refine_ls_shift/su_mean 0.000
_refine_ls_structure_factor_coef Fsqd
_refine_ls_weighting_details 'w=1/[\s^2^(Fo^2^)+(0.0253P)^2^+15.4833P] where P=(Fo^2^+2Fc^2^)/3'
_refine_ls_weighting_scheme calc
_refine_ls_wR_factor_gt 0.0788
_refine_ls_wR_factor_ref 0.0937
_reflns_Friedel_coverage 0.000
_reflns_number_gt 5773
_reflns_number_total 8010
_reflns_threshold_expression 'I > 2\s(I)'
_cod_data_source_file d4ce00897a2.cif
_cod_data_source_block 1_sq
_cod_depositor_comments 'Adding full bibliography for 7249423--7249426.cif.'
_cod_database_code 7249423
_shelx_shelxl_version_number 2018/3
_shelx_space_group_comment
;
The symmetry employed for this shelxl refinement is uniquely defined
by the following loop, which should always be used as a source of
symmetry information in preference to the above space-group names.
They are only intended as comments.
;
_olex2_refinement_description
;
1. Fixed Uiso
 At 1.2 times of:
  All C(H) groups, All C(H,H) groups
 At 1.5 times of:
  All O(H,H) groups
2. Others
 Fixed Sof: O30(0.5) O27(0.5) O32(0.5) O28(0.5) O31(0.5) O33(0.5) O29(0.5)
 O5(0.5) O34(0.5) O11(0.5) O2(0.5) O3(0.5) O25(0.5) O21(0.5) O19(0.5) O23(0.5)
 O17(0.5) O15(0.5) O13(0.5) O20(0.5) O24(0.5) O35(0.5)
3.a Rotating group:
 O1(H1A,H1B), O6(H6A,H6B)
3.b Ternary CH refined with riding coordinates:
 C7(H7), C9(H9)
3.c Secondary CH2 refined with riding coordinates:
 C16(H16A,H16B), C20(H20A,H20B), C13(H13A,H13B), C19(H19A,H19B), C5(H5A,H5B),
 C21(H21A,H21B), C11(H11A,H11B), C23(H23A,H23B), C3(H3A,H3B), C25(H25A,H25B)
3.d Aromatic/amide H refined with riding coordinates:
 C4(H4), C6(H6), C10(H10), C14(H14), C18(H18), C22(H22), C24(H24), C15(H15),
 C2(H2), C17(H17)
;
_platon_squeeze_special_details
;
A solvent mask was calculated and 80 electrons were 
found in a volume of 304\%A^3^ in 1 void per unit cell. 
This is consistent with the presence of 
4[H2O] per Unit Cell 
which account for 80 electrons 
per unit cell.
;
_platon_squeeze_void_probe_radius 1.20
_olex2_submission_special_instructions 'No special instructions were received'

loop_
_space_group_symop_operation_xyz
'x, y, z'
'-x+1/2, y+1/2, -z+1/2'
'-x, -y, -z'
'x-1/2, -y-1/2, z-1/2'

loop_
_atom_site_label
_atom_site_type_symbol
_atom_site_fract_x
_atom_site_fract_y
_atom_site_fract_z
_atom_site_U_iso_or_equiv
_atom_site_adp_type
_atom_site_occupancy
_atom_site_site_symmetry_order
_atom_site_calc_flag
_atom_site_refinement_flags_posn
_atom_site_refinement_flags_adp
_atom_site_refinement_flags_occupancy
_atom_site_disorder_assembly
_atom_site_disorder_group
Mo1 Mo 0.26740(4) 0.99731(4) 0.57979(2) 0.03916(15) Uani 1 1 d . . . . .
Mo4 Mo 0.33681(4) 1.18587(4) 0.50364(2) 0.03852(15) Uani 1 1 d . . . . .
Mo6 Mo 0.24800(4) 0.99962(4) 0.42932(3) 0.04124(15) Uani 1 1 d . . . . .
Mo3 Mo 0.40718(5) 0.80430(4) 0.55563(3) 0.04647(17) Uani 1 1 d . . . . .
Mo2 Mo 0.43075(6) 0.83061(4) 0.40743(3) 0.05156(19) Uani 1 1 d . . . . .
Mo5 Mo 0.52109(6) 0.96203(4) 0.64842(2) 0.05389(19) Uani 1 1 d . . . . .
Co07 Co 0.49430(6) 0.49615(5) 0.70144(3) 0.02697(18) Uani 1 1 d . . . . .
Si08 Si 0.500000 1.000000 0.500000 0.0267(5) Uani 1 2 d S . P . .
O1 O 0.4016(4) 0.5519(3) 0.63455(19) 0.0506(12) Uani 1 1 d . . . . .
H1A H 0.428844 0.600248 0.625317 0.076 Uiso 1 1 d R U . . .
H1B H 0.340284 0.565077 0.646557 0.076 Uiso 1 1 d R U . . .
N1 N 0.8775(4) 0.0912(3) 0.8007(2) 0.0345(12) Uani 1 1 d . . . . .
O4 O 0.3877(4) 0.7496(3) 0.3664(2) 0.0579(14) Uani 1 1 d . . . . .
N4 N 0.5662(4) 0.4127(3) 0.7631(2) 0.0314(11) Uani 1 1 d . . . . .
O6 O 0.5710(3) 0.4308(3) 0.63740(19) 0.0472(12) Uani 1 1 d . . . . .
H6A H 0.603353 0.385882 0.651208 0.071 Uiso 1 1 d R U . . .
H6B H 0.610435 0.480972 0.640749 0.071 Uiso 1 1 d R U . . .
N6 N 0.5805(4) 0.3150(3) 0.8299(2) 0.0318(11) Uani 1 1 d . . . . .
N8 N 0.1385(4) 0.9053(3) 0.7970(2) 0.0329(11) Uani 1 1 d . . . . .
N2 N 0.6499(4) 0.3579(3) 0.7497(2) 0.0322(11) Uani 1 1 d . . . . .
N5 N 0.4342(4) 0.5792(3) 0.7613(2) 0.0328(12) Uani 1 1 d . . . . .
N3 N 0.3621(4) 0.6443(3) 0.7457(2) 0.0366(12) Uani 1 1 d . . . . .
O8 O 0.2090(5) 0.9779(3) 0.5003(2) 0.0713(17) Uani 1 1 d . . . . .
O10 O 0.2631(5) 1.1244(3) 0.4507(2) 0.0686(16) Uani 1 1 d . . . . .
N7 N 0.4232(4) 0.6679(3) 0.8331(2) 0.0331(11) Uani 1 1 d . . . . .
O12 O 0.2712(5) 1.1111(3) 0.5633(2) 0.0661(15) Uani 1 1 d . . . . .
O14 O 0.5220(4) 0.9498(4) 0.71737(18) 0.0627(14) Uani 1 1 d . . . . .
O16 O 0.1330(4) 1.0057(4) 0.3938(2) 0.0793(19) Uani 1 1 d . . . . .
C1 C 0.6560(4) 0.3001(4) 0.7907(2) 0.0293(13) Uani 1 1 d . . . . .
O18 O 0.2601(5) 1.2720(3) 0.5119(2) 0.0829(19) Uani 1 1 d . . . . .
C4 C 0.5276(5) 0.3852(4) 0.8105(3) 0.0327(14) Uani 1 1 d . . . . .
H4 H 0.470804 0.410770 0.828535 0.039 Uiso 1 1 calc R U . . .
O30 O 0.5013(8) 0.8658(7) 0.6131(5) 0.036(2) Uani 0.5 1 d . . P . .
O22 O 0.1545(4) 0.9876(4) 0.6135(2) 0.0796(19) Uani 1 1 d . . . . .
O27 O 0.3843(8) 1.0037(6) 0.6255(4) 0.035(2) Uani 0.5 1 d . . P . .
O26 O 0.3744(4) 0.7118(3) 0.5844(3) 0.0752(17) Uani 1 1 d . . . . .
C6 C 0.4690(5) 0.5962(4) 0.8127(3) 0.0344(14) Uani 1 1 d . . . . .
H6 H 0.519323 0.563059 0.832882 0.041 Uiso 1 1 calc R U . . .
C8 C 0.3572(5) 0.6961(4) 0.7893(3) 0.0343(14) Uani 1 1 d . . . . .
O32 O 0.2699(8) 0.8871(6) 0.3980(4) 0.042(2) Uani 0.5 1 d . . P . .
C10 C 0.2110(5) 0.9020(4) 0.7570(3) 0.0381(15) Uani 1 1 d . . . . .
H10 H 0.212450 0.946663 0.730575 0.046 Uiso 1 1 calc R U . . .
C12 C 0.2845(5) 0.7706(4) 0.7919(3) 0.0351(14) Uani 1 1 d . . . . .
O7 O 0.6597(5) 0.9240(4) 0.9036(3) 0.0861(19) Uani 1 1 d . . . . .
C14 C 0.1406(6) 0.8418(4) 0.8353(3) 0.0531(19) Uani 1 1 d . . . . .
H14 H 0.091273 0.843515 0.863873 0.064 Uiso 1 1 calc R U . . .
C16 C 0.4522(5) 0.7090(4) 0.8877(3) 0.0445(16) Uani 1 1 d . . . . .
H16A H 0.460640 0.664793 0.916757 0.053 Uiso 1 1 calc R U . . .
H16B H 0.394878 0.747152 0.898468 0.053 Uiso 1 1 calc R U . . .
O28 O 0.5544(7) 0.8182(6) 0.4309(4) 0.032(2) Uani 0.5 1 d . . P . .
C18 C 0.8824(6) 0.1562(5) 0.8372(3) 0.063(2) Uani 1 1 d . . . . .
H18 H 0.935471 0.155236 0.865853 0.076 Uiso 1 1 calc R U . . .
C20 C 0.5519(6) 0.2630(4) 0.8798(3) 0.0470(17) Uani 1 1 d . . . . .
H20A H 0.500447 0.294829 0.901443 0.056 Uiso 1 1 calc R U . . .
H20B H 0.615233 0.254570 0.904125 0.056 Uiso 1 1 calc R U . . .
C22 C 0.7263(6) 0.1601(4) 0.7568(3) 0.0512(19) Uani 1 1 d . . . . .
H22 H 0.672646 0.158957 0.728491 0.061 Uiso 1 1 calc R U . . .
C24 C 0.2837(5) 0.8361(4) 0.7528(3) 0.0412(16) Uani 1 1 d . . . . .
H24 H 0.331870 0.835912 0.723637 0.049 Uiso 1 1 calc R U . . .
C26 C 0.7328(5) 0.2277(4) 0.7939(3) 0.0334(14) Uani 1 1 d . . . . .
C13 C 0.5465(6) 0.8337(5) 0.8419(3) 0.0564(19) Uani 1 1 d . . . . .
H13A H 0.482970 0.867551 0.848395 0.068 Uiso 1 1 calc R U . . .
H13B H 0.540235 0.809799 0.803807 0.068 Uiso 1 1 calc R U . . .
O31 O 0.3146(8) 0.8810(6) 0.5591(4) 0.034(2) Uani 0.5 1 d . . P . .
O33 O 0.3851(7) 0.7604(6) 0.4807(4) 0.034(2) Uani 0.5 1 d . . P . .
C7 C 0.5055(6) 0.1754(4) 0.8641(3) 0.0467(17) Uani 1 1 d . . . . .
H7 H 0.564967 0.138188 0.853706 0.056 Uiso 1 1 calc R U . . .
O9 O 0.3316(6) 0.0528(5) 0.8510(4) 0.107(2) Uani 1 1 d . . . . .
C15 C 0.2117(6) 0.7738(5) 0.8349(3) 0.056(2) Uani 1 1 d . . . . .
H15 H 0.210807 0.731065 0.862713 0.067 Uiso 1 1 calc R U . . .
C2 C 0.7993(5) 0.0932(4) 0.7612(3) 0.0475(18) Uani 1 1 d . . . . .
H2 H 0.793386 0.047779 0.735358 0.057 Uiso 1 1 calc R U . . .
O29 O 0.6376(8) 0.9534(6) 0.6178(4) 0.038(2) Uani 0.5 1 d . . P . .
O5 O 0.4286(6) 0.9760(4) 0.4399(3) 0.0273(17) Uani 0.5 1 d . . P . .
O34 O 0.4890(8) 0.9133(6) 0.3702(4) 0.043(2) Uani 0.5 1 d . . P . .
C17 C 0.8123(6) 0.2259(5) 0.8351(3) 0.060(2) Uani 1 1 d . . . . .
H17 H 0.819511 0.270674 0.861344 0.073 Uiso 1 1 calc R U . . .
O11 O 0.5045(6) 0.8940(4) 0.4919(3) 0.0225(16) Uani 0.5 1 d . . P . .
C9 C 0.5545(5) 0.7604(5) 0.8849(3) 0.0465(17) Uani 1 1 d . . . . .
H9 H 0.611424 0.721186 0.873637 0.056 Uiso 1 1 calc R U . . .
O2 O 0.4469(8) 1.2007(7) 0.4596(4) 0.039(2) Uani 0.5 1 d . . P . .
O3 O 0.4343(6) 0.9557(5) 0.5526(3) 0.0276(17) Uani 0.5 1 d . . P . .
O25 O 0.3857(6) 1.0342(4) 0.5030(3) 0.0251(16) Uani 0.5 1 d . . P . .
C19 C 0.6787(7) 0.8555(6) 0.9424(4) 0.079(3) Uani 1 1 d . . . . .
H19A H 0.692899 0.878927 0.980198 0.095 Uiso 1 1 calc R U . . .
H19B H 0.741015 0.823119 0.931543 0.095 Uiso 1 1 calc R U . . .
C5 C 0.5845(7) 0.7967(6) 0.9434(3) 0.069(2) Uani 1 1 d . . . . .
H5A H 0.524132 0.828134 0.957658 0.083 Uiso 1 1 calc R U . . .
H5B H 0.600292 0.749135 0.969227 0.083 Uiso 1 1 calc R U . . .
C21 C 0.3971(8) 0.0480(5) 0.8987(4) 0.078(3) Uani 1 1 d . . . . .
H21A H 0.450743 0.003966 0.892908 0.094 Uiso 1 1 calc R U . . .
H21B H 0.355107 0.029762 0.930486 0.094 Uiso 1 1 calc R U . . .
C11 C 0.6444(7) 0.8918(7) 0.8468(4) 0.083(3) Uani 1 1 d . . . . .
H11A H 0.707029 0.859420 0.836348 0.099 Uiso 1 1 calc R U . . .
H11B H 0.635714 0.940031 0.820657 0.099 Uiso 1 1 calc R U . . .
C23 C 0.4248(7) 0.1740(5) 0.8150(4) 0.084(3) Uani 1 1 d . . . . .
H23A H 0.458050 0.195296 0.781136 0.101 Uiso 1 1 calc R U . . .
H23B H 0.366288 0.212555 0.823340 0.101 Uiso 1 1 calc R U . . .
C3 C 0.4537(9) 0.1337(6) 0.9145(4) 0.096(3) Uani 1 1 d . . . . .
H3A H 0.402070 0.173556 0.929711 0.115 Uiso 1 1 calc R U . . .
H3B H 0.507835 0.122739 0.944120 0.115 Uiso 1 1 calc R U . . .
C25 C 0.3813(7) 0.0840(6) 0.8037(5) 0.089(3) Uani 1 1 d . . . . .
H25A H 0.330656 0.085648 0.771601 0.107 Uiso 1 1 calc R U . . .
H25B H 0.439215 0.045611 0.794198 0.107 Uiso 1 1 calc R U . . .
O21 O 0.4497(8) 0.9062(6) 0.3416(4) 0.037(2) Uani 0.5 1 d . . P . .
O19 O 0.6809(8) 0.9582(6) 0.6463(4) 0.038(2) Uani 0.5 1 d . . P . .
O23 O 0.4323(9) 1.2494(7) 0.4585(4) 0.041(3) Uani 0.5 1 d . . P . .
O17 O 0.3728(8) 0.8106(6) 0.4823(4) 0.037(2) Uani 0.5 1 d . . P . .
O15 O 0.5702(9) 0.7708(6) 0.4288(4) 0.041(3) Uani 0.5 1 d . . P . .
O13 O 0.3145(7) 0.8985(5) 0.4261(4) 0.033(2) Uani 0.5 1 d . . P . .
O20 O 0.4635(9) 0.8470(7) 0.6342(4) 0.037(3) Uani 0.5 1 d . . P . .
O24 O 0.3471(9) 0.9878(6) 0.6473(4) 0.041(3) Uani 0.5 1 d . . P . .
O35 O 0.2730(8) 0.8614(6) 0.5792(5) 0.043(3) Uani 0.5 1 d . . P . .

loop_
_atom_site_aniso_label
_atom_site_aniso_U_11
_atom_site_aniso_U_22
_atom_site_aniso_U_33
_atom_site_aniso_U_23
_atom_site_aniso_U_13
_atom_site_aniso_U_12
Mo1 0.0401(3) 0.0387(3) 0.0390(3) -0.0019(3) 0.0064(2) 0.0021(3)
Mo4 0.0430(3) 0.0350(3) 0.0373(3) -0.0012(2) -0.0019(2) 0.0083(3)
Mo6 0.0369(3) 0.0344(3) 0.0519(4) 0.0091(3) -0.0058(3) 0.0002(3)
Mo3 0.0699(4) 0.0289(3) 0.0396(3) 0.0126(3) -0.0123(3) -0.0164(3)
Mo2 0.0744(5) 0.0375(3) 0.0435(4) -0.0197(3) 0.0122(3) -0.0200(3)
Mo5 0.1021(5) 0.0367(3) 0.0232(3) 0.0062(2) 0.0072(3) 0.0107(3)
Co07 0.0286(4) 0.0160(4) 0.0361(4) -0.0001(3) -0.0030(3) -0.0023(3)
Si08 0.0387(12) 0.0207(11) 0.0206(11) -0.0009(9) 0.0000(9) -0.0015(10)
O1 0.063(3) 0.029(2) 0.058(3) 0.013(2) -0.009(2) -0.002(2)
N1 0.038(3) 0.026(3) 0.040(3) -0.003(2) -0.001(2) 0.007(2)
O4 0.079(4) 0.044(3) 0.049(3) -0.023(2) -0.015(3) -0.001(3)
N4 0.032(3) 0.021(2) 0.041(3) -0.002(2) 0.000(2) 0.002(2)
O6 0.049(3) 0.028(2) 0.064(3) -0.006(2) 0.005(2) 0.000(2)
N6 0.040(3) 0.024(3) 0.032(3) -0.004(2) 0.002(2) 0.004(2)
N8 0.038(3) 0.022(3) 0.039(3) 0.000(2) 0.000(2) 0.006(2)
N2 0.032(3) 0.024(3) 0.040(3) 0.000(2) 0.000(2) 0.008(2)
N5 0.031(3) 0.020(2) 0.048(3) -0.003(2) -0.006(2) 0.005(2)
N3 0.035(3) 0.024(3) 0.051(3) -0.001(2) -0.006(2) 0.009(2)
O8 0.125(5) 0.045(3) 0.043(3) 0.007(2) -0.014(3) -0.030(3)
O10 0.120(5) 0.045(3) 0.040(3) 0.005(2) -0.011(3) -0.030(3)
N7 0.036(3) 0.025(3) 0.038(3) 0.000(2) -0.004(2) 0.006(2)
O12 0.114(4) 0.044(3) 0.040(3) 0.005(2) -0.009(3) -0.024(3)
O14 0.083(4) 0.081(4) 0.024(3) 0.004(2) -0.003(2) 0.010(3)
O16 0.079(4) 0.073(4) 0.082(4) 0.029(3) -0.054(3) -0.034(3)
C1 0.030(3) 0.025(3) 0.033(3) -0.002(3) -0.002(3) 0.002(2)
O18 0.136(5) 0.046(3) 0.067(4) 0.003(3) 0.014(4) 0.047(3)
C4 0.036(3) 0.022(3) 0.040(4) -0.004(3) 0.001(3) 0.005(3)
O30 0.041(7) 0.032(6) 0.035(7) 0.001(5) 0.002(5) 0.005(5)
O22 0.080(4) 0.078(4) 0.084(4) -0.024(3) 0.051(3) -0.030(3)
O27 0.048(6) 0.034(5) 0.024(6) 0.013(4) 0.006(4) -0.008(5)
O26 0.068(4) 0.045(3) 0.112(5) 0.039(3) 0.000(3) -0.009(3)
C6 0.034(3) 0.026(3) 0.043(4) -0.001(3) -0.001(3) 0.004(3)
C8 0.035(3) 0.020(3) 0.047(4) 0.000(3) 0.002(3) 0.005(3)
O32 0.046(6) 0.037(5) 0.043(6) -0.008(5) -0.006(5) -0.009(4)
C10 0.039(4) 0.025(3) 0.051(4) 0.011(3) 0.004(3) 0.003(3)
C12 0.031(3) 0.026(3) 0.048(4) 0.001(3) -0.002(3) 0.007(3)
O7 0.075(4) 0.075(4) 0.107(5) -0.010(4) -0.013(4) -0.024(3)
C14 0.061(5) 0.046(4) 0.054(5) 0.019(4) 0.025(4) 0.019(4)
C16 0.055(4) 0.043(4) 0.035(4) -0.002(3) 0.000(3) 0.005(3)
O28 0.035(5) 0.028(5) 0.034(5) -0.009(5) 0.002(4) -0.002(5)
C18 0.063(5) 0.055(5) 0.069(5) -0.030(4) -0.034(4) 0.034(4)
C20 0.066(5) 0.042(4) 0.034(4) 0.007(3) 0.006(3) 0.003(3)
C22 0.057(4) 0.047(4) 0.048(4) -0.019(3) -0.021(3) 0.017(3)
C24 0.040(4) 0.038(4) 0.047(4) 0.007(3) 0.010(3) 0.008(3)
C26 0.036(3) 0.029(3) 0.036(4) 0.000(3) 0.002(3) 0.010(3)
C13 0.049(4) 0.067(5) 0.053(5) 0.001(4) -0.008(3) -0.010(4)
O31 0.034(6) 0.027(5) 0.041(6) 0.007(4) -0.010(4) -0.006(4)
O33 0.044(5) 0.018(5) 0.041(5) -0.008(4) -0.007(4) -0.013(5)
C7 0.057(4) 0.038(4) 0.046(4) 0.004(3) 0.014(3) 0.003(3)
O9 0.081(5) 0.099(6) 0.142(7) -0.005(5) 0.021(5) -0.022(4)
C15 0.064(5) 0.047(4) 0.056(5) 0.027(4) 0.017(4) 0.028(4)
C2 0.054(4) 0.036(4) 0.051(4) -0.017(3) -0.015(3) 0.018(3)
O29 0.057(6) 0.036(5) 0.020(5) 0.005(4) -0.002(4) 0.008(5)
O5 0.039(4) 0.021(4) 0.022(4) 0.003(3) -0.001(3) -0.003(3)
O34 0.050(7) 0.048(6) 0.030(6) -0.007(5) -0.004(5) -0.005(5)
C17 0.062(5) 0.046(4) 0.071(5) -0.032(4) -0.028(4) 0.025(4)
O11 0.035(4) 0.007(3) 0.026(4) 0.004(3) 0.006(3) 0.002(3)
C9 0.037(4) 0.054(4) 0.049(4) -0.011(3) 0.000(3) 0.012(3)
O2 0.039(6) 0.035(6) 0.043(6) 0.009(6) -0.002(4) -0.002(5)
O3 0.035(4) 0.028(4) 0.020(4) 0.010(3) 0.001(3) -0.003(3)
O25 0.028(4) 0.017(4) 0.030(4) 0.004(3) 0.001(3) 0.004(3)
C19 0.077(6) 0.095(7) 0.064(6) -0.026(5) -0.015(5) -0.009(5)
C5 0.074(6) 0.083(6) 0.049(5) -0.021(4) -0.003(4) -0.009(5)
C21 0.105(8) 0.052(5) 0.078(7) 0.017(5) 0.014(6) -0.018(5)
C11 0.069(6) 0.099(7) 0.079(7) 0.017(6) -0.002(5) -0.020(5)
C23 0.070(6) 0.056(6) 0.123(9) -0.004(5) -0.022(6) -0.003(5)
C3 0.156(10) 0.065(6) 0.071(6) 0.009(5) 0.045(6) -0.015(6)
C25 0.057(6) 0.082(7) 0.129(9) -0.013(6) -0.006(6) -0.012(5)
O21 0.050(6) 0.031(5) 0.028(6) -0.007(4) -0.003(4) -0.005(4)
O19 0.050(6) 0.038(5) 0.025(5) 0.007(4) -0.015(4) -0.007(4)
O23 0.051(6) 0.030(6) 0.041(6) 0.008(5) -0.009(4) 0.000(6)
O17 0.053(6) 0.014(5) 0.043(6) -0.002(4) -0.004(4) -0.005(5)
O15 0.060(7) 0.021(5) 0.042(6) -0.005(5) 0.007(5) 0.006(5)
O13 0.041(6) 0.030(5) 0.028(5) -0.009(4) -0.005(4) -0.002(4)
O20 0.047(7) 0.034(6) 0.030(6) 0.006(5) 0.004(5) 0.002(5)
O24 0.062(7) 0.031(6) 0.029(6) 0.007(4) 0.015(5) -0.004(5)
O35 0.045(7) 0.028(6) 0.057(7) 0.013(5) 0.011(5) -0.008(5)

loop_
_atom_type_symbol
_atom_type_description
_atom_type_scat_dispersion_real
_atom_type_scat_dispersion_imag
_atom_type_scat_source
C C 0.0033 0.0016 'International Tables Vol C Tables 4.2.6.8 and 6.1.1.4'
H H 0.0000 0.0000 'International Tables Vol C Tables 4.2.6.8 and 6.1.1.4'
Co Co 0.3494 0.9721 'International Tables Vol C Tables 4.2.6.8 and 6.1.1.4'
Mo Mo -1.6832 0.6857 'International Tables Vol C Tables 4.2.6.8 and 6.1.1.4'
N N 0.0061 0.0033 'International Tables Vol C Tables 4.2.6.8 and 6.1.1.4'
O O 0.0106 0.0060 'International Tables Vol C Tables 4.2.6.8 and 6.1.1.4'
Si Si 0.0817 0.0704 'International Tables Vol C Tables 4.2.6.8 and 6.1.1.4'

loop_
_geom_angle_atom_site_label_1
_geom_angle_atom_site_label_2
_geom_angle_atom_site_label_3
_geom_angle
_geom_angle_site_symmetry_1
_geom_angle_site_symmetry_3
_geom_angle_publ_flag
O8 Mo1 O3 90.2(3) . . ?
O8 Mo1 O25 63.7(2) . . ?
O8 Mo1 O35 81.7(3) . . ?
O12 Mo1 O8 87.5(2) . . ?
O12 Mo1 O31 146.2(4) . . ?
O12 Mo1 O3 100.4(3) . . ?
O12 Mo1 O25 65.9(2) . . ?
O12 Mo1 O24 104.1(3) . . ?
O12 Mo1 O35 166.6(3) . . ?
O22 Mo1 O8 98.2(3) . . ?
O22 Mo1 O12 102.8(3) . . ?
O22 Mo1 O27 114.5(4) . . ?
O22 Mo1 O31 107.9(4) . . ?
O22 Mo1 O3 155.6(3) . . ?
O22 Mo1 O25 158.0(3) . . ?
O22 Mo1 O24 91.5(4) . . ?
O22 Mo1 O35 86.7(3) . . ?
O27 Mo1 O8 146.3(4) . . ?
O27 Mo1 O12 92.7(4) . . ?
O27 Mo1 O31 87.2(4) . . ?
O27 Mo1 O3 56.6(4) . . ?
O27 Mo1 O25 85.7(3) . . ?
O27 Mo1 O24 23.6(3) . . ?
O27 Mo1 O35 91.9(4) . . ?
O31 Mo1 O8 74.6(3) . . ?
O31 Mo1 O3 52.3(3) . . ?
O31 Mo1 O25 80.4(3) . . ?
O31 Mo1 O35 21.8(3) . . ?
O3 Mo1 O25 43.8(2) . . ?
O24 Mo1 O8 162.8(4) . . ?
O24 Mo1 O31 89.0(4) . . ?
O24 Mo1 O3 75.4(4) . . ?
O24 Mo1 O25 109.2(4) . . ?
O24 Mo1 O35 84.8(4) . . ?
O35 Mo1 O3 71.8(3) . . ?
O35 Mo1 O25 101.9(3) . . ?
O10 Mo4 O12 88.1(2) . . ?
O10 Mo4 O28 145.9(3) . 3_676 ?
O10 Mo4 O11 99.7(3) . 3_676 ?
O10 Mo4 O25 66.9(2) . . ?
O10 Mo4 O23 101.8(4) . . ?
O10 Mo4 O15 167.1(3) . 3_676 ?
O12 Mo4 O28 74.5(3) . 3_676 ?
O12 Mo4 O11 91.9(2) . 3_676 ?
O12 Mo4 O25 63.8(2) . . ?
O12 Mo4 O15 83.2(3) . 3_676 ?
O18 Mo4 O10 102.7(3) . . ?
O18 Mo4 O12 97.3(3) . . ?
O18 Mo4 O28 108.3(3) . 3_676 ?
O18 Mo4 O11 156.1(3) . 3_676 ?
O18 Mo4 O2 115.6(4) . . ?
O18 Mo4 O25 157.8(3) . . ?
O18 Mo4 O23 91.7(4) . . ?
O18 Mo4 O15 87.9(4) . 3_676 ?
O28 Mo4 O11 53.1(3) 3_676 3_676 ?
O28 Mo4 O25 79.1(3) 3_676 . ?
O28 Mo4 O15 21.5(3) 3_676 3_676 ?
O11 Mo4 O25 43.5(2) 3_676 . ?
O2 Mo4 O10 93.2(4) . . ?
O2 Mo4 O12 145.9(4) . . ?
O2 Mo4 O28 86.0(4) . 3_676 ?
O2 Mo4 O11 54.2(4) . 3_676 ?
O2 Mo4 O25 85.4(4) . . ?
O2 Mo4 O23 24.0(3) . . ?
O2 Mo4 O15 88.7(5) . 3_676 ?
O23 Mo4 O12 164.9(4) . . ?
O23 Mo4 O28 91.2(4) . 3_676 ?
O23 Mo4 O11 75.3(4) . 3_676 ?
O23 Mo4 O25 109.4(4) . . ?
O23 Mo4 O15 85.0(4) . 3_676 ?
O15 Mo4 O11 71.2(3) 3_676 3_676 ?
O15 Mo4 O25 100.6(3) 3_676 . ?
O8 Mo6 O10 88.4(2) . . ?
O8 Mo6 O32 103.7(3) . . ?
O8 Mo6 O29 144.9(3) . 3_676 ?
O8 Mo6 O5 99.7(3) . . ?
O8 Mo6 O25 65.9(2) . . ?
O8 Mo6 O19 167.9(3) . 3_676 ?
O10 Mo6 O5 92.4(2) . . ?
O10 Mo6 O25 63.6(2) . . ?
O10 Mo6 O19 82.9(3) . 3_676 ?
O16 Mo6 O8 102.8(3) . . ?
O16 Mo6 O10 98.4(3) . . ?
O16 Mo6 O32 89.5(4) . . ?
O16 Mo6 O29 109.5(3) . 3_676 ?
O16 Mo6 O5 155.2(3) . . ?
O16 Mo6 O25 157.9(3) . . ?
O16 Mo6 O19 86.7(3) . 3_676 ?
O16 Mo6 O13 115.7(4) . . ?
O32 Mo6 O10 163.7(3) . . ?
O32 Mo6 O29 90.1(4) . 3_676 ?
O32 Mo6 O5 75.1(3) . . ?
O32 Mo6 O25 111.2(3) . . ?
O32 Mo6 O19 83.4(4) . 3_676 ?
O29 Mo6 O10 73.9(3) 3_676 . ?
O29 Mo6 O5 52.4(3) 3_676 . ?
O29 Mo6 O25 79.1(3) 3_676 . ?
O29 Mo6 O19 23.7(3) 3_676 3_676 ?
O5 Mo6 O25 45.1(2) . . ?
O19 Mo6 O5 72.5(3) 3_676 . ?
O19 Mo6 O25 102.6(3) 3_676 . ?
O13 Mo6 O8 91.1(3) . . ?
O13 Mo6 O10 145.0(3) . . ?
O13 Mo6 O32 26.9(3) . . ?
O13 Mo6 O29 87.0(4) . 3_676 ?
O13 Mo6 O5 53.3(3) . . ?
O13 Mo6 O25 84.4(3) . . ?
O13 Mo6 O19 91.3(4) . 3_676 ?
O30 Mo3 O11 81.2(3) . . ?
O30 Mo3 O3 58.0(3) . . ?
O30 Mo3 O23 76.2(4) . 3_676 ?
O30 Mo3 O20 21.4(3) . . ?
O26 Mo3 O30 106.6(4) . . ?
O26 Mo3 O31 114.6(4) . . ?
O26 Mo3 O33 92.3(4) . . ?
O26 Mo3 O11 154.1(3) . . ?
O26 Mo3 O2 107.6(4) . 3_676 ?
O26 Mo3 O3 155.9(3) . . ?
O26 Mo3 O23 88.7(3) . 3_676 ?
O26 Mo3 O17 113.3(4) . . ?
O26 Mo3 O20 89.6(4) . . ?
O26 Mo3 O35 92.6(3) . . ?
O31 Mo3 O30 91.4(4) . . ?
O31 Mo3 O33 102.7(5) . . ?
O31 Mo3 O11 89.4(4) . . ?
O31 Mo3 O2 136.4(5) . 3_676 ?
O31 Mo3 O3 52.9(4) . . ?
O31 Mo3 O23 156.1(4) . 3_676 ?
O31 Mo3 O17 82.0(5) . . ?
O31 Mo3 O20 86.9(5) . . ?
O31 Mo3 O35 22.3(3) . . ?
O33 Mo3 O30 149.2(4) . . ?
O33 Mo3 O11 71.8(3) . . ?
O33 Mo3 O3 109.9(3) . . ?
O33 Mo3 O23 80.2(4) . 3_676 ?
O33 Mo3 O20 168.3(4) . . ?
O33 Mo3 O35 108.6(4) . . ?
O2 Mo3 O30 66.0(4) 3_676 . ?
O2 Mo3 O33 85.4(4) 3_676 . ?
O2 Mo3 O11 52.1(3) 3_676 . ?
O2 Mo3 O3 83.9(4) 3_676 . ?
O2 Mo3 O23 19.8(3) 3_676 3_676 ?
O2 Mo3 O20 83.1(4) 3_676 . ?
O2 Mo3 O35 155.2(4) 3_676 . ?
O3 Mo3 O11 48.3(2) . . ?
O23 Mo3 O11 68.9(3) 3_676 . ?
O23 Mo3 O3 103.6(3) 3_676 . ?
O17 Mo3 O30 138.6(4) . . ?
O17 Mo3 O33 24.6(3) . . ?
O17 Mo3 O11 58.0(3) . . ?
O17 Mo3 O2 91.2(5) . 3_676 ?
O17 Mo3 O3 86.9(3) . . ?
O17 Mo3 O23 93.8(4) . 3_676 ?
O17 Mo3 O20 157.1(4) . . ?
O17 Mo3 O35 93.9(5) . . ?
O20 Mo3 O11 102.1(3) . . ?
O20 Mo3 O3 70.5(3) . . ?
O20 Mo3 O23 88.3(4) . 3_676 ?
O35 Mo3 O30 94.9(4) . . ?
O35 Mo3 O11 111.7(3) . . ?
O35 Mo3 O3 72.2(3) . . ?
O35 Mo3 O23 171.0(4) . 3_676 ?
O35 Mo3 O20 82.8(5) . . ?
O4 Mo2 O32 87.8(3) . . ?
O4 Mo2 O33 89.7(3) . . ?
O4 Mo2 O5 153.4(2) . . ?
O4 Mo2 O34 113.5(4) . . ?
O4 Mo2 O11 155.2(2) . . ?
O4 Mo2 O21 92.1(3) . . ?
O4 Mo2 O17 106.3(3) . . ?
O4 Mo2 O15 93.5(3) . . ?
O4 Mo2 O13 108.7(3) . . ?
O32 Mo2 O5 68.7(3) . . ?
O32 Mo2 O11 104.4(3) . . ?
O28 Mo2 O4 113.1(4) . . ?
O28 Mo2 O32 158.9(4) . . ?
O28 Mo2 O33 86.9(4) . . ?
O28 Mo2 O5 91.4(4) . . ?
O28 Mo2 O34 81.1(5) . . ?
O28 Mo2 O11 55.3(4) . . ?
O28 Mo2 O21 101.3(4) . . ?
O28 Mo2 O17 93.2(4) . . ?
O28 Mo2 O15 20.7(4) . . ?
O28 Mo2 O13 136.6(4) . . ?
O33 Mo2 O32 90.7(4) . . ?
O33 Mo2 O5 102.4(3) . . ?
O33 Mo2 O11 69.0(3) . . ?
O34 Mo2 O32 93.3(4) . . ?
O34 Mo2 O33 156.6(4) . . ?
O34 Mo2 O5 58.1(4) . . ?
O34 Mo2 O11 87.7(4) . . ?
O34 Mo2 O21 24.9(3) . . ?
O34 Mo2 O17 138.8(4) . . ?
O34 Mo2 O15 95.0(5) . . ?
O34 Mo2 O13 92.9(4) . . ?
O11 Mo2 O5 49.3(2) . . ?
O21 Mo2 O32 79.6(4) . . ?
O21 Mo2 O33 170.1(4) . . ?
O21 Mo2 O5 72.1(3) . . ?
O21 Mo2 O11 111.1(3) . . ?
O21 Mo2 O15 109.9(4) . . ?
O17 Mo2 O32 77.6(4) . . ?
O17 Mo2 O33 21.8(3) . . ?
O17 Mo2 O5 81.4(3) . . ?
O17 Mo2 O11 57.1(3) . . ?
O17 Mo2 O21 149.9(4) . . ?
O17 Mo2 O15 92.8(4) . . ?
O15 Mo2 O32 170.3(4) . . ?
O15 Mo2 O33 79.7(4) . . ?
O15 Mo2 O5 111.8(3) . . ?
O15 Mo2 O11 70.9(3) . . ?
O13 Mo2 O32 22.8(3) . . ?
O13 Mo2 O33 82.1(4) . . ?
O13 Mo2 O5 51.1(3) . . ?
O13 Mo2 O11 81.6(3) . . ?
O13 Mo2 O21 88.1(4) . . ?
O13 Mo2 O17 63.7(4) . . ?
O13 Mo2 O15 151.0(4) . . ?
O14 Mo5 O30 112.1(4) . . ?
O14 Mo5 O27 107.3(3) . . ?
O14 Mo5 O29 116.6(4) . . ?
O14 Mo5 O5 156.4(3) . 3_676 ?
O14 Mo5 O34 109.3(3) . 3_676 ?
O14 Mo5 O3 152.8(3) . . ?
O14 Mo5 O21 90.4(3) . 3_676 ?
O14 Mo5 O19 92.8(3) . . ?
O14 Mo5 O20 93.2(4) . . ?
O14 Mo5 O24 90.3(3) . . ?
O30 Mo5 O27 92.5(5) . . ?
O30 Mo5 O5 88.0(4) . 3_676 ?
O30 Mo5 O34 136.8(5) . 3_676 ?
O30 Mo5 O3 58.2(4) . . ?
O30 Mo5 O21 157.5(4) . 3_676 ?
O30 Mo5 O19 95.1(4) . . ?
O30 Mo5 O20 22.8(3) . . ?
O30 Mo5 O24 91.4(4) . . ?
O27 Mo5 O5 83.1(3) . 3_676 ?
O27 Mo5 O34 63.6(4) . 3_676 ?
O27 Mo5 O3 52.2(3) . . ?
O27 Mo5 O21 81.5(4) . 3_676 ?
O27 Mo5 O19 153.9(4) . . ?
O27 Mo5 O20 86.3(4) . . ?
O27 Mo5 O24 18.9(3) . . ?
O29 Mo5 O30 80.4(5) . . ?
O29 Mo5 O27 135.0(4) . . ?
O29 Mo5 O5 52.5(4) . 3_676 ?
O29 Mo5 O34 91.8(4) . 3_676 ?
O29 Mo5 O3 88.1(4) . . ?
O29 Mo5 O21 88.5(4) . 3_676 ?
O29 Mo5 O19 24.6(3) . . ?
O29 Mo5 O20 100.3(5) . . ?
O29 Mo5 O24 153.0(4) . . ?
O5 Mo5 O3 49.0(2) 3_676 . ?
O34 Mo5 O5 55.6(3) 3_676 3_676 ?
O34 Mo5 O3 79.3(3) 3_676 . ?
O34 Mo5 O21 23.3(3) 3_676 3_676 ?
O34 Mo5 O19 94.6(4) 3_676 . ?
O34 Mo5 O24 76.5(4) 3_676 . ?
O21 Mo5 O5 69.8(3) 3_676 3_676 ?
O21 Mo5 O3 102.2(3) 3_676 . ?
O21 Mo5 O24 89.7(4) 3_676 . ?
O19 Mo5 O5 72.3(3) . 3_676 ?
O19 Mo5 O3 112.6(3) . . ?
O19 Mo5 O21 82.0(4) . 3_676 ?
O19 Mo5 O24 171.1(4) . . ?
O20 Mo5 O5 108.9(3) . 3_676 ?
O20 Mo5 O34 146.3(4) . 3_676 ?
O20 Mo5 O3 70.0(4) . . ?
O20 Mo5 O21 167.8(4) . 3_676 ?
O20 Mo5 O19 109.5(4) . . ?
O20 Mo5 O24 78.6(4) . . ?
O24 Mo5 O5 101.9(3) . 3_676 ?
O24 Mo5 O3 66.1(3) . . ?
O1 Co07 N1 95.47(18) . 2_656 ?
O1 Co07 N4 166.02(18) . . ?
O1 Co07 N8 82.81(18) . 2_546 ?
N4 Co07 N1 97.46(18) . 2_656 ?
N4 Co07 N8 84.40(18) . 2_546 ?
O6 Co07 O1 85.10(19) . . ?
O6 Co07 N1 87.18(18) . 2_656 ?
O6 Co07 N4 90.24(18) . . ?
O6 Co07 N8 94.17(18) . 2_546 ?
N8 Co07 N1 177.70(18) 2_546 2_656 ?
N5 Co07 O1 92.86(19) . . ?
N5 Co07 N1 83.28(19) . 2_656 ?
N5 Co07 N4 93.91(19) . . ?
N5 Co07 O6 170.02(18) . . ?
N5 Co07 N8 95.26(19) . 2_546 ?
O5 Si08 O5 180.0(5) . 3_676 ?
O11 Si08 O5 72.8(3) 3_676 3_676 ?
O11 Si08 O5 72.8(3) . . ?
O11 Si08 O5 107.2(3) . 3_676 ?
O11 Si08 O5 107.2(3) 3_676 . ?
O11 Si08 O11 180.0 3_676 . ?
O11 Si08 O3 107.7(3) 3_676 . ?
O11 Si08 O3 72.3(3) . . ?
O11 Si08 O3 107.7(3) . 3_676 ?
O11 Si08 O3 72.3(3) 3_676 3_676 ?
O3 Si08 O5 105.7(4) . . ?
O3 Si08 O5 74.3(4) . 3_676 ?
O3 Si08 O5 105.7(4) 3_676 3_676 ?
O3 Si08 O5 74.3(4) 3_676 . ?
O3 Si08 O3 180.0(3) . 3_676 ?
O25 Si08 O5 110.8(4) 3_676 . ?
O25 Si08 O5 69.2(4) . . ?
O25 Si08 O5 110.8(4) . 3_676 ?
O25 Si08 O5 69.2(4) 3_676 3_676 ?
O25 Si08 O11 67.4(4) . 3_676 ?
O25 Si08 O11 112.6(4) 3_676 3_676 ?
O25 Si08 O11 67.4(4) 3_676 . ?
O25 Si08 O11 112.6(4) . . ?
O25 Si08 O3 112.5(4) . 3_676 ?
O25 Si08 O3 112.5(4) 3_676 . ?
O25 Si08 O3 67.5(4) . . ?
O25 Si08 O3 67.5(4) 3_676 3_676 ?
O25 Si08 O25 180.0(5) . 3_676 ?
Co07 O1 H1A 109.4 . . ?
Co07 O1 H1B 109.3 . . ?
H1A O1 H1B 104.4 . . ?
C18 N1 Co07 120.6(4) . 2_646 ?
C18 N1 C2 117.0(5) . . ?
C2 N1 Co07 121.8(4) . 2_646 ?
N2 N4 Co07 121.4(4) . . ?
C4 N4 Co07 128.6(4) . . ?
C4 N4 N2 107.5(5) . . ?
Co07 O6 H6A 110.0 . . ?
Co07 O6 H6B 77.9 . . ?
H6A O6 H6B 113.7 . . ?
C1 N6 C20 129.7(5) . . ?
C4 N6 C1 104.6(5) . . ?
C4 N6 C20 125.4(5) . . ?
C10 N8 Co07 125.3(4) . 2_556 ?
C10 N8 C14 116.9(5) . . ?
C14 N8 Co07 117.4(4) . 2_556 ?
C1 N2 N4 105.7(5) . . ?
N3 N5 Co07 121.2(4) . . ?
C6 N5 Co07 129.9(4) . . ?
C6 N5 N3 107.0(5) . . ?
C8 N3 N5 106.4(5) . . ?
Mo6 O8 Mo1 137.7(3) . . ?
Mo4 O10 Mo6 136.6(3) . . ?
C6 N7 C8 104.3(5) . . ?
C6 N7 C16 125.0(5) . . ?
C8 N7 C16 130.2(5) . . ?
Mo1 O12 Mo4 136.4(3) . . ?
N6 C1 C26 124.0(5) . . ?
N2 C1 N6 111.0(5) . . ?
N2 C1 C26 125.0(5) . . ?
N4 C4 N6 111.2(5) . . ?
N4 C4 H4 124.4 . . ?
N6 C4 H4 124.4 . . ?
Mo5 O30 Mo3 144.0(6) . . ?
O20 O30 Mo3 83.9(15) . . ?
O20 O30 Mo5 95.6(15) . . ?
Mo1 O27 Mo5 150.2(6) . . ?
O24 O27 Mo1 83.0(14) . . ?
O24 O27 Mo5 105.8(14) . . ?
N5 C6 N7 111.5(5) . . ?
N5 C6 H6 124.3 . . ?
N7 C6 H6 124.3 . . ?
N3 C8 N7 110.7(5) . . ?
N3 C8 C12 123.9(5) . . ?
N7 C8 C12 125.2(5) . . ?
Mo6 O32 Mo2 117.7(5) . . ?
O13 O32 Mo6 67.6(9) . . ?
O13 O32 Mo2 56.0(8) . . ?
N8 C10 H10 118.3 . . ?
N8 C10 C24 123.4(6) . . ?
C24 C10 H10 118.3 . . ?
C24 C12 C8 122.8(6) . . ?
C24 C12 C15 118.4(5) . . ?
C15 C12 C8 118.8(6) . . ?
C19 O7 C11 110.9(7) . . ?
N8 C14 H14 118.2 . . ?
N8 C14 C15 123.7(6) . . ?
C15 C14 H14 118.2 . . ?
N7 C16 H16A 109.2 . . ?
N7 C16 H16B 109.2 . . ?
N7 C16 C9 112.0(5) . . ?
H16A C16 H16B 107.9 . . ?
C9 C16 H16A 109.2 . . ?
C9 C16 H16B 109.2 . . ?
Mo2 O28 Mo4 149.9(6) . 3_676 ?
O15 O28 Mo4 81.2(13) . 3_676 ?
O15 O28 Mo2 109.8(14) . . ?
N1 C18 H18 118.3 . . ?
N1 C18 C17 123.4(6) . . ?
C17 C18 H18 118.3 . . ?
N6 C20 H20A 108.9 . . ?
N6 C20 H20B 108.9 . . ?
N6 C20 C7 113.2(5) . . ?
H20A C20 H20B 107.7 . . ?
C7 C20 H20A 108.9 . . ?
C7 C20 H20B 108.9 . . ?
C26 C22 H22 120.0 . . ?
C26 C22 C2 120.1(6) . . ?
C2 C22 H22 120.0 . . ?
C10 C24 H24 120.3 . . ?
C12 C24 C10 119.3(6) . . ?
C12 C24 H24 120.3 . . ?
C22 C26 C1 121.5(5) . . ?
C22 C26 C17 117.7(6) . . ?
C17 C26 C1 120.8(5) . . ?
H13A C13 H13B 108.1 . . ?
C9 C13 H13A 109.5 . . ?
C9 C13 H13B 109.5 . . ?
C9 C13 C11 110.8(6) . . ?
C11 C13 H13A 109.5 . . ?
C11 C13 H13B 109.5 . . ?
Mo3 O31 Mo1 152.1(6) . . ?
O35 O31 Mo1 89.5(13) . . ?
O35 O31 Mo3 103.6(13) . . ?
Mo3 O33 Mo2 122.3(4) . . ?
O17 O33 Mo3 68.1(10) . . ?
O17 O33 Mo2 66.3(10) . . ?
C20 C7 H7 107.2 . . ?
C20 C7 C3 111.1(6) . . ?
C23 C7 C20 116.2(6) . . ?
C23 C7 H7 107.2 . . ?
C23 C7 C3 107.4(7) . . ?
C3 C7 H7 107.2 . . ?
C21 O9 C25 113.9(8) . . ?
C12 C15 H15 120.9 . . ?
C14 C15 C12 118.3(6) . . ?
C14 C15 H15 120.9 . . ?
N1 C2 C22 122.7(6) . . ?
N1 C2 H2 118.6 . . ?
C22 C2 H2 118.6 . . ?
Mo5 O29 Mo6 151.7(5) . 3_676 ?
O19 O29 Mo6 87.4(11) . 3_676 ?
O19 O29 Mo5 101.3(11) . . ?
Mo6 O5 Mo2 97.9(3) . . ?
Mo6 O5 Mo5 97.5(3) . 3_676 ?
Mo2 O5 Mo5 95.3(3) . 3_676 ?
Si08 O5 Mo6 123.2(4) . . ?
Si08 O5 Mo2 117.8(4) . . ?
Si08 O5 Mo5 119.4(4) . 3_676 ?
Mo2 O34 Mo5 144.0(6) . 3_676 ?
O21 O34 Mo2 93.7(12) . . ?
O21 O34 Mo5 85.3(11) . 3_676 ?
C18 C17 H17 120.4 . . ?
C26 C17 C18 119.1(6) . . ?
C26 C17 H17 120.4 . . ?
Mo4 O11 Mo3 96.7(2) 3_676 . ?
Mo4 O11 Mo2 97.2(2) 3_676 . ?
Mo2 O11 Mo3 95.3(2) . . ?
Si08 O11 Mo4 123.4(4) . 3_676 ?
Si08 O11 Mo3 118.7(3) . . ?
Si08 O11 Mo2 119.5(3) . . ?
Si08 O11 O25 53.1(3) . 3_676 ?
O25 O11 Mo4 70.7(3) 3_676 3_676 ?
O25 O11 Mo3 136.8(4) 3_676 . ?
O25 O11 Mo2 126.5(4) 3_676 . ?
C16 C9 C13 112.6(5) . . ?
C16 C9 H9 108.2 . . ?
C16 C9 C5 109.7(6) . . ?
C13 C9 H9 108.2 . . ?
C13 C9 C5 109.6(6) . . ?
C5 C9 H9 108.2 . . ?
Mo4 O2 Mo3 153.1(6) . 3_676 ?
O23 O2 Mo4 87.6(14) . . ?
O23 O2 Mo3 105.2(15) . 3_676 ?
Mo1 O3 Mo3 97.7(3) . . ?
Mo1 O3 Mo5 96.3(3) . . ?
Mo3 O3 Mo5 94.0(2) . . ?
Si08 O3 Mo1 125.0(4) . . ?
Si08 O3 Mo3 120.4(4) . . ?
Si08 O3 Mo5 116.7(4) . . ?
Si08 O3 O25 52.9(3) . . ?
O25 O3 Mo1 72.4(3) . . ?
O25 O3 Mo3 130.5(4) . . ?
O25 O3 Mo5 134.6(4) . . ?
Mo1 O25 Mo6 92.3(2) . . ?
Mo4 O25 Mo1 93.5(2) . . ?
Mo4 O25 Mo6 92.5(2) . . ?
Si08 O25 Mo1 123.2(4) . . ?
Si08 O25 Mo4 124.8(4) . . ?
Si08 O25 Mo6 121.8(4) . . ?
Si08 O25 O11 59.5(3) . 3_676 ?
Si08 O25 O3 59.6(3) . . ?
O11 O25 Mo1 125.9(4) 3_676 . ?
O11 O25 Mo4 65.7(3) 3_676 . ?
O11 O25 Mo6 135.1(4) 3_676 . ?
O11 O25 O3 97.8(5) 3_676 . ?
O3 O25 Mo1 63.8(3) . . ?
O3 O25 Mo4 137.6(4) . . ?
O3 O25 Mo6 122.0(4) . . ?
O7 C19 H19A 109.5 . . ?
O7 C19 H19B 109.5 . . ?
O7 C19 C5 110.5(7) . . ?
H19A C19 H19B 108.1 . . ?
C5 C19 H19A 109.5 . . ?
C5 C19 H19B 109.5 . . ?
C9 C5 H5A 109.1 . . ?
C9 C5 H5B 109.1 . . ?
C19 C5 C9 112.5(7) . . ?
C19 C5 H5A 109.1 . . ?
C19 C5 H5B 109.1 . . ?
H5A C5 H5B 107.8 . . ?
O9 C21 H21A 108.7 . . ?
O9 C21 H21B 108.7 . . ?
O9 C21 C3 114.1(8) . . ?
H21A C21 H21B 107.6 . . ?
C3 C21 H21A 108.7 . . ?
C3 C21 H21B 108.7 . . ?
O7 C11 C13 110.9(7) . . ?
O7 C11 H11A 109.5 . . ?
O7 C11 H11B 109.5 . . ?
C13 C11 H11A 109.5 . . ?
C13 C11 H11B 109.5 . . ?
H11A C11 H11B 108.0 . . ?
C7 C23 H23A 109.2 . . ?
C7 C23 H23B 109.2 . . ?
C7 C23 C25 112.1(7) . . ?
H23A C23 H23B 107.9 . . ?
C25 C23 H23A 109.2 . . ?
C25 C23 H23B 109.2 . . ?
C7 C3 C21 112.5(7) . . ?
C7 C3 H3A 109.1 . . ?
C7 C3 H3B 109.1 . . ?
C21 C3 H3A 109.1 . . ?
C21 C3 H3B 109.1 . . ?
H3A C3 H3B 107.8 . . ?
O9 C25 C23 110.4(9) . . ?
O9 C25 H25A 109.6 . . ?
O9 C25 H25B 109.6 . . ?
C23 C25 H25A 109.6 . . ?
C23 C25 H25B 109.6 . . ?
H25A C25 H25B 108.1 . . ?
Mo2 O21 Mo5 121.4(5) . 3_676 ?
O34 O21 Mo2 61.5(10) . . ?
O34 O21 Mo5 71.4(10) . 3_676 ?
Mo5 O19 Mo6 117.5(4) . 3_676 ?
O29 O19 Mo6 68.9(9) . 3_676 ?
O29 O19 Mo5 54.1(9) . . ?
Mo4 O23 Mo3 118.9(5) . 3_676 ?
O2 O23 Mo4 68.3(13) . . ?
O2 O23 Mo3 55.0(12) . 3_676 ?
Mo3 O17 Mo2 143.5(6) . . ?
O33 O17 Mo3 87.3(11) . . ?
O33 O17 Mo2 91.9(11) . . ?
Mo2 O15 Mo4 120.4(5) . 3_676 ?
O28 O15 Mo4 77.3(12) . 3_676 ?
O28 O15 Mo2 49.6(11) . . ?
Mo6 O13 Mo2 151.7(5) . . ?
O32 O13 Mo6 85.4(10) . . ?
O32 O13 Mo2 101.2(10) . . ?
Mo5 O20 Mo3 124.0(5) . . ?
O30 O20 Mo3 74.7(14) . . ?
O30 O20 Mo5 61.6(13) . . ?
Mo1 O24 Mo5 121.7(5) . . ?
O27 O24 Mo1 73.4(13) . . ?
O27 O24 Mo5 55.3(12) . . ?
Mo3 O35 Mo1 118.2(5) . . ?
O31 O35 Mo1 68.7(12) . . ?
O31 O35 Mo3 54.1(11) . . ?

loop_
_geom_bond_atom_site_label_1
_geom_bond_atom_site_label_2
_geom_bond_distance
_geom_bond_site_symmetry_2
_geom_bond_publ_flag
Mo1 O8 2.006(5) . ?
Mo1 O12 1.802(5) . ?
Mo1 O22 1.653(5) . ?
Mo1 O27 1.789(10) . ?
Mo1 O31 1.959(10) . ?
Mo1 O3 2.301(7) . ?
Mo1 O25 2.444(7) . ?
Mo1 O24 1.853(11) . ?
Mo1 O35 2.103(10) . ?
Mo4 O10 1.795(5) . ?
Mo4 O12 2.015(5) . ?
Mo4 O18 1.658(5) . ?
Mo4 O28 2.023(9) 3_676 ?
Mo4 O11 2.341(7) 3_676 ?
Mo4 O2 1.769(11) . ?
Mo4 O25 2.424(7) . ?
Mo4 O23 1.902(11) . ?
Mo4 O15 2.050(11) 3_676 ?
Mo6 O8 1.788(5) . ?
Mo6 O10 2.001(5) . ?
Mo6 O16 1.643(5) . ?
Mo6 O32 1.913(9) . ?
Mo6 O29 1.980(9) 3_676 ?
Mo6 O5 2.298(7) . ?
Mo6 O25 2.462(7) . ?
Mo6 O19 2.121(9) 3_676 ?
Mo6 O13 1.774(8) . ?
Mo3 O30 2.002(11) . ?
Mo3 O26 1.640(5) . ?
Mo3 O31 1.663(10) . ?
Mo3 O33 1.901(9) . ?
Mo3 O11 2.406(7) . ?
Mo3 O2 1.878(10) 3_676 ?
Mo3 O3 2.367(7) . ?
Mo3 O23 2.212(11) 3_676 ?
Mo3 O17 1.766(9) . ?
Mo3 O20 2.064(11) . ?
Mo3 O35 1.995(11) . ?
Mo2 O4 1.659(4) . ?
Mo2 O32 2.201(10) . ?
Mo2 O28 1.638(9) . ?
Mo2 O33 2.131(9) . ?
Mo2 O5 2.374(7) . ?
Mo2 O34 1.726(10) . ?
Mo2 O11 2.373(7) . ?
Mo2 O21 1.961(9) . ?
Mo2 O17 1.953(9) . ?
Mo2 O15 2.025(11) . ?
Mo2 O13 1.860(9) . ?
Mo5 O14 1.632(4) . ?
Mo5 O30 1.718(11) . ?
Mo5 O27 1.893(10) . ?
Mo5 O29 1.657(9) . ?
Mo5 O5 2.394(7) 3_676 ?
Mo5 O34 1.979(10) 3_676 ?
Mo5 O3 2.471(7) . ?
Mo5 O21 2.080(9) 3_676 ?
Mo5 O19 2.007(10) . ?
Mo5 O20 1.944(11) . ?
Mo5 O24 2.216(11) . ?
Co07 O1 2.107(4) . ?
Co07 N1 2.180(5) 2_656 ?
Co07 N4 2.119(5) . ?
Co07 O6 2.077(4) . ?
Co07 N8 2.179(5) 2_546 ?
Co07 N5 2.067(5) . ?
Si08 O5 1.687(7) 3_676 ?
Si08 O5 1.687(7) . ?
Si08 O11 1.650(6) . ?
Si08 O11 1.650(6) 3_676 ?
Si08 O3 1.657(7) 3_676 ?
Si08 O3 1.657(7) . ?
Si08 O25 1.531(7) . ?
Si08 O25 1.531(7) 3_676 ?
O1 H1A 0.8531 . ?
O1 H1B 0.8526 . ?
N1 C18 1.323(8) . ?
N1 C2 1.327(7) . ?
N4 N2 1.394(6) . ?
N4 C4 1.301(7) . ?
O6 H6A 0.8621 . ?
O6 H6B 0.9210 . ?
N6 C1 1.364(7) . ?
N6 C4 1.344(7) . ?
N6 C20 1.477(7) . ?
N8 C10 1.331(7) . ?
N8 C14 1.331(8) . ?
N2 C1 1.315(7) . ?
N5 N3 1.393(6) . ?
N5 C6 1.299(7) . ?
N3 C8 1.305(7) . ?
N7 C6 1.344(7) . ?
N7 C8 1.369(7) . ?
N7 C16 1.466(8) . ?
C1 C26 1.476(8) . ?
C4 H4 0.9300 . ?
O30 O20 0.757(10) . ?
O27 O24 0.747(9) . ?
C6 H6 0.9300 . ?
C8 C12 1.472(8) . ?
O32 O13 0.870(9) . ?
C10 H10 0.9300 . ?
C10 C24 1.373(8) . ?
C12 C24 1.367(8) . ?
C12 C15 1.386(9) . ?
O7 C19 1.414(10) . ?
O7 C11 1.431(10) . ?
C14 H14 0.9300 . ?
C14 C15 1.380(9) . ?
C16 H16A 0.9700 . ?
C16 H16B 0.9700 . ?
C16 C9 1.512(9) . ?
O28 O15 0.760(9) . ?
C18 H18 0.9300 . ?
C18 C17 1.389(9) . ?
C20 H20A 0.9700 . ?
C20 H20B 0.9700 . ?
C20 C7 1.514(9) . ?
C22 H22 0.9300 . ?
C22 C26 1.363(8) . ?
C22 C2 1.382(8) . ?
C24 H24 0.9300 . ?
C26 C17 1.365(9) . ?
C13 H13A 0.9700 . ?
C13 H13B 0.9700 . ?
C13 C9 1.518(10) . ?
C13 C11 1.523(10) . ?
O31 O35 0.779(10) . ?
O33 O17 0.792(9) . ?
C7 H7 0.9800 . ?
C7 C23 1.508(10) . ?
C7 C3 1.516(10) . ?
O9 C21 1.369(11) . ?
O9 C25 1.381(11) . ?
C15 H15 0.9300 . ?
C2 H2 0.9300 . ?
O29 O19 0.852(9) . ?
O34 O21 0.826(9) . ?
C17 H17 0.9300 . ?
O11 O25 1.769(10) 3_676 ?
C9 H9 0.9800 . ?
C9 C5 1.520(9) . ?
O2 O23 0.775(10) . ?
O3 O25 1.774(10) . ?
C19 H19A 0.9700 . ?
C19 H19B 0.9700 . ?
C19 C5 1.491(11) . ?
C5 H5A 0.9700 . ?
C5 H5B 0.9700 . ?
C21 H21A 0.9700 . ?
C21 H21B 0.9700 . ?
C21 C3 1.542(12) . ?
C11 H11A 0.9700 . ?
C11 H11B 0.9700 . ?
C23 H23A 0.9700 . ?
C23 H23B 0.9700 . ?
C23 C25 1.515(11) . ?
C3 H3A 0.9700 . ?
C3 H3B 0.9700 . ?
C25 H25A 0.9700 . ?
C25 H25B 0.9700 . ?

loop_
_geom_torsion_atom_site_label_1
_geom_torsion_atom_site_label_2
_geom_torsion_atom_site_label_3
_geom_torsion_atom_site_label_4
_geom_torsion
_geom_torsion_site_symmetry_1
_geom_torsion_site_symmetry_2
_geom_torsion_site_symmetry_3
_geom_torsion_site_symmetry_4
_geom_torsion_publ_flag
Mo1 O27 O24 Mo5 150.8(8) . . . . ?
Mo1 O31 O35 Mo3 -155.1(9) . . . . ?
Mo1 O3 O25 Mo4 64.0(6) . . . . ?
Mo1 O3 O25 Mo6 -75.3(4) . . . . ?
Mo1 O3 O25 Si08 174.0(4) . . . . ?
Mo1 O3 O25 O11 126.4(4) . . . 3_676 ?
Mo4 O28 O15 Mo2 151.0(8) 3_676 . . . ?
Mo4 O2 O23 Mo3 156.0(9) . . . 3_676 ?
Mo6 O32 O13 Mo2 -152.2(6) . . . . ?
Mo6 O29 O19 Mo5 152.9(7) 3_676 . . . ?
Mo3 O30 O20 Mo5 -143.8(6) . . . . ?
Mo3 O31 O35 Mo1 155.1(9) . . . . ?
Mo3 O33 O17 Mo2 143.5(6) . . . . ?
Mo3 O2 O23 Mo4 -156.0(9) 3_676 . . . ?
Mo3 O3 O25 Mo1 85.1(5) . . . . ?
Mo3 O3 O25 Mo4 149.2(4) . . . . ?
Mo3 O3 O25 Mo6 9.8(8) . . . . ?
Mo3 O3 O25 Si08 -100.9(5) . . . . ?
Mo3 O3 O25 O11 -148.5(5) . . . 3_676 ?
Mo2 O32 O13 Mo6 152.2(6) . . . . ?
Mo2 O28 O15 Mo4 -151.0(8) . . . 3_676 ?
Mo2 O33 O17 Mo3 -143.5(6) . . . . ?
Mo2 O34 O21 Mo5 143.9(6) . . . 3_676 ?
Mo5 O30 O20 Mo3 143.8(6) . . . . ?
Mo5 O27 O24 Mo1 -150.8(8) . . . . ?
Mo5 O29 O19 Mo6 -152.9(7) . . . 3_676 ?
Mo5 O34 O21 Mo2 -143.9(6) 3_676 . . . ?
Mo5 O3 O25 Mo1 -81.4(5) . . . . ?
Mo5 O3 O25 Mo4 -17.3(10) . . . . ?
Mo5 O3 O25 Mo6 -156.7(4) . . . . ?
Mo5 O3 O25 Si08 92.6(6) . . . . ?
Mo5 O3 O25 O11 45.0(7) . . . 3_676 ?
Co07 N1 C18 C17 169.8(7) 2_646 . . . ?
Co07 N1 C2 C22 -170.2(6) 2_646 . . . ?
Co07 N4 N2 C1 -163.2(4) . . . . ?
Co07 N4 C4 N6 161.8(4) . . . . ?
Co07 N8 C10 C24 -169.9(5) 2_556 . . . ?
Co07 N8 C14 C15 171.6(6) 2_556 . . . ?
Co07 N5 N3 C8 -166.7(4) . . . . ?
Co07 N5 C6 N7 165.5(4) . . . . ?
Si08 O3 O25 Mo1 -174.0(4) . . . . ?
Si08 O3 O25 Mo4 -109.9(6) . . . . ?
Si08 O3 O25 Mo6 110.7(5) . . . . ?
Si08 O3 O25 O11 -47.6(3) . . . 3_676 ?
N1 C18 C17 C26 1.1(13) . . . . ?
O4 Mo2 O28 Mo4 -126.9(10) . . . 3_676 ?
O4 Mo2 O28 O15 -19.7(15) . . . . ?
O4 Mo2 O34 Mo5 119.6(9) . . . 3_676 ?
O4 Mo2 O34 O21 32.6(12) . . . . ?
O4 Mo2 O13 Mo6 -125.8(11) . . . . ?
O4 Mo2 O13 O32 -24.5(11) . . . . ?
N4 N2 C1 N6 -0.1(6) . . . . ?
N4 N2 C1 C26 179.1(5) . . . . ?
N6 C1 C26 C22 110.1(7) . . . . ?
N6 C1 C26 C17 -68.9(9) . . . . ?
N6 C20 C7 C23 -43.3(9) . . . . ?
N6 C20 C7 C3 -166.5(7) . . . . ?
N8 C10 C24 C12 -1.4(10) . . . . ?
N8 C14 C15 C12 -0.7(12) . . . . ?
N2 N4 C4 N6 0.1(6) . . . . ?
N2 C1 C26 C22 -69.0(9) . . . . ?
N2 C1 C26 C17 111.9(8) . . . . ?
N5 N3 C8 N7 0.0(7) . . . . ?
N5 N3 C8 C12 -175.8(5) . . . . ?
N3 N5 C6 N7 1.2(7) . . . . ?
N3 C8 C12 C24 -57.1(9) . . . . ?
N3 C8 C12 C15 121.2(7) . . . . ?
O8 Mo1 O12 Mo4 -55.7(4) . . . . ?
O8 Mo1 O27 Mo5 -40.7(15) . . . . ?
O8 Mo1 O27 O24 -150.3(10) . . . . ?
O8 Mo1 O24 Mo5 40.4(15) . . . . ?
O8 Mo1 O24 O27 68.5(19) . . . . ?
O8 Mo6 O13 Mo2 -135.7(11) . . . . ?
O8 Mo6 O13 O32 119.1(10) . . . . ?
O10 Mo4 O2 Mo3 -127.8(14) . . . 3_676 ?
O10 Mo4 O2 O23 112.2(13) . . . . ?
O10 Mo6 O8 Mo1 -54.9(5) . . . . ?
O10 Mo6 O13 Mo2 -46.9(14) . . . . ?
O10 Mo6 O13 O32 -152.1(8) . . . . ?
N7 C8 C12 C24 127.7(7) . . . . ?
N7 C8 C12 C15 -54.1(9) . . . . ?
N7 C16 C9 C13 61.2(7) . . . . ?
N7 C16 C9 C5 -176.3(6) . . . . ?
O12 Mo1 O27 Mo5 -130.3(11) . . . . ?
O12 Mo1 O27 O24 120.0(13) . . . . ?
O12 Mo1 O24 Mo5 -91.1(5) . . . . ?
O12 Mo1 O24 O27 -63.1(13) . . . . ?
O12 Mo4 O10 Mo6 -55.3(5) . . . . ?
O12 Mo4 O2 Mo3 -36.4(18) . . . 3_676 ?
O12 Mo4 O2 O23 -156.4(10) . . . . ?
O14 Mo5 O30 Mo3 122.7(9) . . . . ?
O14 Mo5 O30 O20 35.5(16) . . . . ?
O14 Mo5 O27 Mo1 -130.6(11) . . . . ?
O14 Mo5 O27 O24 -26.8(16) . . . . ?
O14 Mo5 O29 Mo6 -121.9(12) . . . 3_676 ?
O14 Mo5 O29 O19 -15.8(12) . . . . ?
O16 Mo6 O8 Mo1 -153.2(5) . . . . ?
O16 Mo6 O13 Mo2 119.5(11) . . . . ?
O16 Mo6 O13 O32 14.3(11) . . . . ?
C1 N6 C4 N4 -0.2(6) . . . . ?
C1 N6 C20 C7 -65.1(8) . . . . ?
C1 C26 C17 C18 179.2(7) . . . . ?
O18 Mo4 O10 Mo6 -152.4(4) . . . . ?
O18 Mo4 O2 Mo3 126.6(13) . . . 3_676 ?
O18 Mo4 O2 O23 6.6(15) . . . . ?
C4 N4 N2 C1 0.0(6) . . . . ?
C4 N6 C1 N2 0.2(6) . . . . ?
C4 N6 C1 C26 -179.1(5) . . . . ?
C4 N6 C20 C7 107.8(7) . . . . ?
O30 Mo3 O31 Mo1 16.5(13) . . . . ?
O30 Mo3 O31 O35 -99.6(15) . . . . ?
O30 Mo3 O17 Mo2 40.4(12) . . . . ?
O30 Mo3 O17 O33 129.8(11) . . . . ?
O30 Mo5 O27 Mo1 -16.5(12) . . . . ?
O30 Mo5 O27 O24 87.3(15) . . . . ?
O30 Mo5 O29 Mo6 128.1(13) . . . 3_676 ?
O30 Mo5 O29 O19 -125.8(11) . . . . ?
O22 Mo1 O12 Mo4 -153.6(4) . . . . ?
O22 Mo1 O27 Mo5 124.3(10) . . . . ?
O22 Mo1 O27 O24 14.7(14) . . . . ?
O22 Mo1 O24 Mo5 165.3(5) . . . . ?
O22 Mo1 O24 O27 -166.7(13) . . . . ?
O27 Mo1 O12 Mo4 90.5(5) . . . . ?
O27 Mo1 O24 Mo5 -28.1(10) . . . . ?
O27 Mo5 O30 Mo3 12.9(10) . . . . ?
O27 Mo5 O30 O20 -74.3(15) . . . . ?
O27 Mo5 O29 Mo6 44.2(16) . . . 3_676 ?
O27 Mo5 O29 O19 150.3(9) . . . . ?
O26 Mo3 O31 Mo1 125.5(12) . . . . ?
O26 Mo3 O31 O35 9.4(16) . . . . ?
O26 Mo3 O17 Mo2 -123.2(8) . . . . ?
O26 Mo3 O17 O33 -33.7(12) . . . . ?
C6 N5 N3 C8 -0.7(6) . . . . ?
C6 N7 C8 N3 0.7(7) . . . . ?
C6 N7 C8 C12 176.5(6) . . . . ?
C6 N7 C16 C9 76.9(7) . . . . ?
C8 N7 C6 N5 -1.2(7) . . . . ?
C8 N7 C16 C9 -93.9(7) . . . . ?
C8 C12 C24 C10 177.8(6) . . . . ?
C8 C12 C15 C14 -177.0(7) . . . . ?
O32 Mo6 O8 Mo1 114.2(5) . . . . ?
O32 Mo6 O13 Mo2 105.2(16) . . . . ?
O32 Mo2 O28 Mo4 45(2) . . . 3_676 ?
O32 Mo2 O28 O15 152.6(12) . . . . ?
O32 Mo2 O34 Mo5 30.6(10) . . . 3_676 ?
O32 Mo2 O34 O21 -56.5(12) . . . . ?
O32 Mo2 O13 Mo6 -101.3(16) . . . . ?
C10 N8 C14 C15 -1.0(11) . . . . ?
O7 C19 C5 C9 56.7(10) . . . . ?
C14 N8 C10 C24 2.1(10) . . . . ?
C16 N7 C6 N5 -174.0(5) . . . . ?
C16 N7 C8 N3 173.0(6) . . . . ?
C16 N7 C8 C12 -11.2(10) . . . . ?
C16 C9 C5 C19 -174.2(7) . . . . ?
O28 Mo4 O10 Mo6 2.9(8) 3_676 . . . ?
O28 Mo4 O2 Mo3 18.1(14) 3_676 . . 3_676 ?
O28 Mo4 O2 O23 -101.9(13) 3_676 . . . ?
O28 Mo2 O34 Mo5 -129.0(10) . . . 3_676 ?
O28 Mo2 O34 O21 144.0(12) . . . . ?
O28 Mo2 O13 Mo6 70.4(13) . . . . ?
O28 Mo2 O13 O32 171.7(9) . . . . ?
C18 N1 C2 C22 1.1(11) . . . . ?
C20 N6 C1 N2 174.2(6) . . . . ?
C20 N6 C1 C26 -5.1(9) . . . . ?
C20 N6 C4 N4 -174.5(5) . . . . ?
C20 C7 C23 C25 -178.6(7) . . . . ?
C20 C7 C3 C21 175.1(8) . . . . ?
C22 C26 C17 C18 0.2(12) . . . . ?
C24 C12 C15 C14 1.4(11) . . . . ?
C26 C22 C2 N1 0.1(12) . . . . ?
C13 C9 C5 C19 -50.0(9) . . . . ?
O31 Mo1 O12 Mo4 1.4(8) . . . . ?
O31 Mo1 O27 Mo5 15.9(11) . . . . ?
O31 Mo1 O27 O24 -93.8(13) . . . . ?
O31 Mo1 O24 Mo5 57.4(6) . . . . ?
O31 Mo1 O24 O27 85.4(13) . . . . ?
O31 Mo3 O17 Mo2 123.4(9) . . . . ?
O31 Mo3 O17 O33 -147.1(12) . . . . ?
O33 Mo3 O31 Mo1 -135.9(13) . . . . ?
O33 Mo3 O31 O35 108.0(14) . . . . ?
O33 Mo3 O17 Mo2 -89.4(14) . . . . ?
O33 Mo2 O28 Mo4 -38.6(11) . . . 3_676 ?
O33 Mo2 O28 O15 68.6(14) . . . . ?
O33 Mo2 O34 Mo5 -68.8(16) . . . 3_676 ?
O33 Mo2 O34 O21 -155.9(10) . . . . ?
O33 Mo2 O13 Mo6 147.3(12) . . . . ?
O33 Mo2 O13 O32 -111.4(10) . . . . ?
C7 C23 C25 O9 60.1(11) . . . . ?
O9 C21 C3 C7 -48.4(12) . . . . ?
C15 C12 C24 C10 -0.4(10) . . . . ?
C2 N1 C18 C17 -1.7(12) . . . . ?
C2 C22 C26 C1 -179.8(6) . . . . ?
C2 C22 C26 C17 -0.7(11) . . . . ?
O29 Mo6 O8 Mo1 3.7(8) 3_676 . . . ?
O29 Mo6 O13 Mo2 9.2(11) 3_676 . . . ?
O29 Mo6 O13 O32 -96.0(10) 3_676 . . . ?
O29 Mo5 O30 Mo3 -122.3(11) . . . . ?
O29 Mo5 O30 O20 150.4(16) . . . . ?
O29 Mo5 O27 Mo1 62.5(13) . . . . ?
O29 Mo5 O27 O24 166.2(13) . . . . ?
O5 Mo6 O8 Mo1 37.2(5) . . . . ?
O5 Mo6 O13 Mo2 -34.3(10) . . . . ?
O5 Mo6 O13 O32 -139.6(11) . . . . ?
O5 Mo2 O28 Mo4 63.7(11) . . . 3_676 ?
O5 Mo2 O28 O15 171.0(14) . . . . ?
O5 Mo2 O34 Mo5 -31.8(8) . . . 3_676 ?
O5 Mo2 O34 O21 -118.8(12) . . . . ?
O5 Mo2 O13 Mo6 34.2(10) . . . . ?
O5 Mo2 O13 O32 135.5(12) . . . . ?
O5 Mo5 O30 Mo3 -70.1(10) 3_676 . . . ?
O5 Mo5 O30 O20 -157.3(15) 3_676 . . . ?
O5 Mo5 O27 Mo1 71.2(11) 3_676 . . . ?
O5 Mo5 O27 O24 174.9(15) 3_676 . . . ?
O5 Mo5 O29 Mo6 33.3(10) 3_676 . . 3_676 ?
O5 Mo5 O29 O19 139.4(12) 3_676 . . . ?
O5 Si08 O11 Mo4 -50.2(5) 3_676 . . 3_676 ?
O5 Si08 O11 Mo4 129.8(5) . . . 3_676 ?
O5 Si08 O11 Mo3 71.1(4) 3_676 . . . ?
O5 Si08 O11 Mo3 -108.9(4) . . . . ?
O5 Si08 O11 Mo2 6.7(4) . . . . ?
O5 Si08 O11 Mo2 -173.3(4) 3_676 . . . ?
O5 Si08 O11 O25 122.1(4) . . . 3_676 ?
O5 Si08 O11 O25 -57.9(4) 3_676 . . 3_676 ?
O5 Si08 O3 Mo1 114.1(5) 3_676 . . . ?
O5 Si08 O3 Mo1 -65.9(5) . . . . ?
O5 Si08 O3 Mo3 61.1(5) . . . . ?
O5 Si08 O3 Mo3 -118.9(5) 3_676 . . . ?
O5 Si08 O3 Mo5 173.8(4) . . . . ?
O5 Si08 O3 Mo5 -6.2(4) 3_676 . . . ?
O5 Si08 O3 O25 121.1(4) 3_676 . . . ?
O5 Si08 O3 O25 -58.9(4) . . . . ?
O5 Si08 O25 Mo1 124.5(5) . . . . ?
O5 Si08 O25 Mo1 -55.5(5) 3_676 . . . ?
O5 Si08 O25 Mo4 -112.6(5) . . . . ?
O5 Si08 O25 Mo4 67.4(5) 3_676 . . . ?
O5 Si08 O25 Mo6 -173.0(3) 3_676 . . . ?
O5 Si08 O25 Mo6 7.0(3) . . . . ?
O5 Si08 O25 O11 59.9(4) 3_676 . . 3_676 ?
O5 Si08 O25 O11 -120.1(4) . . . 3_676 ?
O5 Si08 O25 O3 118.1(4) . . . . ?
O5 Si08 O25 O3 -61.9(4) 3_676 . . . ?
O34 Mo2 O28 Mo4 121.2(12) . . . 3_676 ?
O34 Mo2 O28 O15 -131.5(15) . . . . ?
O34 Mo2 O13 Mo6 -9.8(12) . . . . ?
O34 Mo2 O13 O32 91.5(11) . . . . ?
O34 Mo5 O30 Mo3 -39.9(13) 3_676 . . . ?
O34 Mo5 O30 O20 -127.1(14) 3_676 . . . ?
O34 Mo5 O27 Mo1 126.0(12) 3_676 . . . ?
O34 Mo5 O27 O24 -130.2(16) 3_676 . . . ?
O34 Mo5 O29 Mo6 -9.2(13) 3_676 . . 3_676 ?
O34 Mo5 O29 O19 96.9(10) 3_676 . . . ?
O11 Mo4 O10 Mo6 36.3(5) 3_676 . . . ?
O11 Mo4 O2 Mo3 -28.1(12) 3_676 . . 3_676 ?
O11 Mo4 O2 O23 -148.1(15) 3_676 . . . ?
O11 Mo3 O31 Mo1 -64.7(13) . . . . ?
O11 Mo3 O31 O35 179.2(14) . . . . ?
O11 Mo3 O17 Mo2 29.2(7) . . . . ?
O11 Mo3 O17 O33 118.6(12) . . . . ?
O11 Mo2 O28 Mo4 27.9(9) . . . 3_676 ?
O11 Mo2 O28 O15 135.1(16) . . . . ?
O11 Mo2 O34 Mo5 -73.8(10) . . . 3_676 ?
O11 Mo2 O34 O21 -160.8(11) . . . . ?
O11 Mo2 O13 Mo6 77.5(11) . . . . ?
O11 Mo2 O13 O32 178.8(10) . . . . ?
O11 Si08 O5 Mo6 115.6(5) . . . . ?
O11 Si08 O5 Mo6 -64.4(5) 3_676 . . . ?
O11 Si08 O5 Mo2 173.5(4) 3_676 . . . ?
O11 Si08 O5 Mo2 -6.5(4) . . . . ?
O11 Si08 O5 Mo5 -121.2(5) . . . 3_676 ?
O11 Si08 O5 Mo5 58.8(5) 3_676 . . 3_676 ?
O11 Si08 O3 Mo1 48.4(5) 3_676 . . . ?
O11 Si08 O3 Mo1 -131.6(5) . . . . ?
O11 Si08 O3 Mo3 175.4(4) 3_676 . . . ?
O11 Si08 O3 Mo3 -4.6(4) . . . . ?
O11 Si08 O3 Mo5 108.2(4) . . . . ?
O11 Si08 O3 Mo5 -71.8(4) 3_676 . . . ?
O11 Si08 O3 O25 55.4(4) 3_676 . . . ?
O11 Si08 O3 O25 -124.6(4) . . . . ?
O11 Si08 O25 Mo1 -115.4(5) 3_676 . . . ?
O11 Si08 O25 Mo1 64.6(5) . . . . ?
O11 Si08 O25 Mo4 7.5(4) 3_676 . . . ?
O11 Si08 O25 Mo4 -172.5(4) . . . . ?
O11 Si08 O25 Mo6 127.1(5) 3_676 . . . ?
O11 Si08 O25 Mo6 -52.9(5) . . . . ?
O11 Si08 O25 O11 180.002(1) . . . 3_676 ?
O11 Si08 O25 O3 -121.8(4) 3_676 . . . ?
O11 Si08 O25 O3 58.2(4) . . . . ?
C9 C13 C11 O7 -55.7(10) . . . . ?
O2 Mo4 O10 Mo6 90.5(5) . . . . ?
O2 Mo3 O31 Mo1 -39.2(17) 3_676 . . . ?
O2 Mo3 O31 O35 -155.2(13) 3_676 . . . ?
O2 Mo3 O17 Mo2 -13.3(9) 3_676 . . . ?
O2 Mo3 O17 O33 76.1(12) 3_676 . . . ?
O3 Mo1 O12 Mo4 34.0(4) . . . . ?
O3 Mo1 O27 Mo5 -29.6(9) . . . . ?
O3 Mo1 O27 O24 -139.2(14) . . . . ?
O3 Mo1 O24 Mo5 6.2(4) . . . . ?
O3 Mo1 O24 O27 34.3(13) . . . . ?
O3 Mo3 O31 Mo1 -30.4(11) . . . . ?
O3 Mo3 O31 O35 -146.4(16) . . . . ?
O3 Mo3 O17 Mo2 70.4(9) . . . . ?
O3 Mo3 O17 O33 159.9(11) . . . . ?
O3 Mo5 O30 Mo3 -28.7(8) . . . . ?
O3 Mo5 O30 O20 -115.9(16) . . . . ?
O3 Mo5 O27 Mo1 29.1(9) . . . . ?
O3 Mo5 O27 O24 132.8(16) . . . . ?
O3 Mo5 O29 Mo6 70.0(12) . . . 3_676 ?
O3 Mo5 O29 O19 176.1(10) . . . . ?
O3 Si08 O5 Mo6 -129.8(5) 3_676 . . . ?
O3 Si08 O5 Mo6 50.2(5) . . . . ?
O3 Si08 O5 Mo2 108.1(4) 3_676 . . . ?
O3 Si08 O5 Mo2 -71.9(4) . . . . ?
O3 Si08 O5 Mo5 173.5(4) . . . 3_676 ?
O3 Si08 O5 Mo5 -6.5(4) 3_676 . . 3_676 ?
O3 Si08 O11 Mo4 63.1(5) 3_676 . . 3_676 ?
O3 Si08 O11 Mo4 -116.9(5) . . . 3_676 ?
O3 Si08 O11 Mo3 -175.6(4) 3_676 . . . ?
O3 Si08 O11 Mo3 4.4(4) . . . . ?
O3 Si08 O11 Mo2 120.0(5) . . . . ?
O3 Si08 O11 Mo2 -60.0(5) 3_676 . . . ?
O3 Si08 O11 O25 -124.5(4) . . . 3_676 ?
O3 Si08 O11 O25 55.5(4) 3_676 . . 3_676 ?
O3 Si08 O25 Mo1 6.5(4) . . . . ?
O3 Si08 O25 Mo1 -173.5(4) 3_676 . . . ?
O3 Si08 O25 Mo4 129.4(6) . . . . ?
O3 Si08 O25 Mo4 -50.6(6) 3_676 . . . ?
O3 Si08 O25 Mo6 68.9(5) 3_676 . . . ?
O3 Si08 O25 Mo6 -111.1(5) . . . . ?
O3 Si08 O25 O11 -58.2(4) 3_676 . . 3_676 ?
O3 Si08 O25 O11 121.8(4) . . . 3_676 ?
O3 Si08 O25 O3 179.999(2) 3_676 . . . ?
O25 Mo1 O12 Mo4 6.5(4) . . . . ?
O25 Mo1 O27 Mo5 -64.7(11) . . . . ?
O25 Mo1 O27 O24 -174.3(13) . . . . ?
O25 Mo1 O24 Mo5 -22.1(6) . . . . ?
O25 Mo1 O24 O27 6.0(14) . . . . ?
O25 Mo4 O10 Mo6 6.9(4) . . . . ?
O25 Mo4 O2 Mo3 -61.2(14) . . . 3_676 ?
O25 Mo4 O2 O23 178.8(13) . . . . ?
O25 Mo6 O8 Mo1 6.8(4) . . . . ?
O25 Mo6 O13 Mo2 -70.1(11) . . . . ?
O25 Mo6 O13 O32 -175.3(10) . . . . ?
O25 Si08 O5 Mo6 -7.6(4) . . . . ?
O25 Si08 O5 Mo6 172.4(4) 3_676 . . . ?
O25 Si08 O5 Mo2 50.3(5) 3_676 . . . ?
O25 Si08 O5 Mo2 -129.7(5) . . . . ?
O25 Si08 O5 Mo5 115.6(5) . . . 3_676 ?
O25 Si08 O5 Mo5 -64.4(5) 3_676 . . 3_676 ?
O25 Si08 O11 Mo4 -172.3(4) . . . 3_676 ?
O25 Si08 O11 Mo4 7.6(4) 3_676 . . 3_676 ?
O25 Si08 O11 Mo3 -51.0(5) . . . . ?
O25 Si08 O11 Mo3 129.0(5) 3_676 . . . ?
O25 Si08 O11 Mo2 64.5(5) . . . . ?
O25 Si08 O11 Mo2 -115.5(5) 3_676 . . . ?
O25 Si08 O11 O25 180.0 . . . 3_676 ?
O25 Si08 O3 Mo1 -7.0(4) . . . . ?
O25 Si08 O3 Mo1 173.0(4) 3_676 . . . ?
O25 Si08 O3 Mo3 -60.0(5) 3_676 . . . ?
O25 Si08 O3 Mo3 120.0(5) . . . . ?
O25 Si08 O3 Mo5 -127.2(5) . . . . ?
O25 Si08 O3 Mo5 52.8(5) 3_676 . . . ?
O25 Si08 O3 O25 179.998(3) 3_676 . . . ?
C19 O7 C11 C13 62.4(10) . . . . ?
C21 O9 C25 C23 -59.4(11) . . . . ?
C11 O7 C19 C5 -62.5(9) . . . . ?
C11 C13 C9 C16 171.4(7) . . . . ?
C11 C13 C9 C5 48.9(9) . . . . ?
C23 C7 C3 C21 47.0(10) . . . . ?
C3 C7 C23 C25 -53.5(10) . . . . ?
C25 O9 C21 C3 54.3(12) . . . . ?
O21 Mo2 O28 Mo4 135.8(11) . . . 3_676 ?
O21 Mo2 O28 O15 -116.9(14) . . . . ?
O21 Mo2 O34 Mo5 87.0(15) . . . 3_676 ?
O21 Mo2 O13 Mo6 -34.2(11) . . . . ?
O21 Mo2 O13 O32 67.1(10) . . . . ?
O21 Mo5 O30 Mo3 -60.8(17) 3_676 . . . ?
O21 Mo5 O30 O20 -148.0(12) 3_676 . . . ?
O21 Mo5 O27 Mo1 141.7(11) 3_676 . . . ?
O21 Mo5 O27 O24 -114.6(15) 3_676 . . . ?
O21 Mo5 O29 Mo6 -32.2(13) 3_676 . . 3_676 ?
O21 Mo5 O29 O19 73.9(10) 3_676 . . . ?
O19 Mo6 O8 Mo1 -11.3(18) 3_676 . . . ?
O19 Mo6 O13 Mo2 32.5(11) 3_676 . . . ?
O19 Mo6 O13 O32 -72.7(10) 3_676 . . . ?
O19 Mo5 O30 Mo3 -142.1(10) . . . . ?
O19 Mo5 O30 O20 130.6(15) . . . . ?
O19 Mo5 O27 Mo1 90.5(14) . . . . ?
O19 Mo5 O27 O24 -165.8(12) . . . . ?
O19 Mo5 O29 Mo6 -106.1(18) . . . 3_676 ?
O23 Mo4 O10 Mo6 113.2(5) . . . . ?
O23 Mo4 O2 Mo3 120(2) . . . 3_676 ?
O23 Mo3 O31 Mo1 -41(2) 3_676 . . . ?
O23 Mo3 O31 O35 -157.3(12) 3_676 . . . ?
O23 Mo3 O17 Mo2 -33.0(9) 3_676 . . . ?
O23 Mo3 O17 O33 56.5(12) 3_676 . . . ?
O17 Mo3 O31 Mo1 -122.5(14) . . . . ?
O17 Mo3 O31 O35 121.4(15) . . . . ?
O17 Mo2 O28 Mo4 -17.7(12) . . . 3_676 ?
O17 Mo2 O28 O15 89.6(14) . . . . ?
O17 Mo2 O34 Mo5 -44.3(13) . . . 3_676 ?
O17 Mo2 O34 O21 -131.4(10) . . . . ?
O17 Mo2 O13 Mo6 134.8(13) . . . . ?
O17 Mo2 O13 O32 -123.9(11) . . . . ?
O15 Mo4 O10 Mo6 -7.7(18) 3_676 . . . ?
O15 Mo4 O2 Mo3 39.5(14) 3_676 . . 3_676 ?
O15 Mo4 O2 O23 -80.5(13) 3_676 . . . ?
O15 Mo2 O28 Mo4 -107(2) . . . 3_676 ?
O15 Mo2 O34 Mo5 -144.4(10) . . . 3_676 ?
O15 Mo2 O34 O21 128.6(11) . . . . ?
O15 Mo2 O13 Mo6 96.0(13) . . . . ?
O15 Mo2 O13 O32 -162.7(9) . . . . ?
O13 Mo6 O8 Mo1 90.1(5) . . . . ?
O13 Mo2 O28 Mo4 36.4(15) . . . 3_676 ?
O13 Mo2 O28 O15 143.7(13) . . . . ?
O13 Mo2 O34 Mo5 7.7(10) . . . 3_676 ?
O13 Mo2 O34 O21 -79.3(12) . . . . ?
O20 Mo3 O31 Mo1 37.4(13) . . . . ?
O20 Mo3 O31 O35 -78.6(15) . . . . ?
O20 Mo3 O17 Mo2 61.6(16) . . . . ?
O20 Mo3 O17 O33 151.1(11) . . . . ?
O20 Mo5 O30 Mo3 87.2(17) . . . . ?
O20 Mo5 O27 Mo1 -38.4(11) . . . . ?
O20 Mo5 O27 O24 65.3(15) . . . . ?
O20 Mo5 O29 Mo6 139.3(12) . . . 3_676 ?
O20 Mo5 O29 O19 -114.6(11) . . . . ?
O24 Mo1 O12 Mo4 111.5(5) . . . . ?
O24 Mo1 O27 Mo5 109.6(19) . . . . ?
O24 Mo5 O30 Mo3 31.8(10) . . . . ?
O24 Mo5 O30 O20 -55.4(15) . . . . ?
O24 Mo5 O27 Mo1 -104(2) . . . . ?
O24 Mo5 O29 Mo6 54.1(18) . . . 3_676 ?
O24 Mo5 O29 O19 160.1(9) . . . . ?
O35 Mo1 O12 Mo4 -19.4(17) . . . . ?
O35 Mo1 O27 Mo5 37.1(11) . . . . ?
O35 Mo1 O27 O24 -72.5(13) . . . . ?
O35 Mo1 O24 Mo5 78.8(6) . . . . ?
O35 Mo1 O24 O27 106.8(13) . . . . ?
O35 Mo3 O31 Mo1 116(2) . . . . ?
O35 Mo3 O17 Mo2 142.4(9) . . . . ?
O35 Mo3 O17 O33 -128.2(11) . . . . ?

loop_
_platon_squeeze_void_nr
_platon_squeeze_void_average_x
_platon_squeeze_void_average_y
_platon_squeeze_void_average_z
_platon_squeeze_void_volume
_platon_squeeze_void_count_electrons
_platon_squeeze_void_content
1 0.000 0.000 0.000 152 40 '4 H2O'
2 0.005 0.084 0.487 15 3 ' '
3 -0.006 0.910 0.514 15 3 ' '
4 0.500 0.500 0.500 152 40 '4 H2O'
5 0.494 0.584 0.013 15 3 ' '
6 0.506 0.410 0.986 15 3 ' '
